data_7031330
loop_
_publ_author_name
'Bikas, Rahman'
'Hosseini-Monfared, Hassan'
'Vasylyeva, Vera'
'Sanchiz, Joaqu\'in'
'Alonso, Javier'
'Barandiaran, Jose Manuel'
'Janiak, Christoph'

_publ_section_title
;
 Heteronuclear, mixed-metal Ag(i)-Mn(ii) coordination polymers with
 bridging N-pyridinylisonicotinohydrazide ligands: synthesis, crystal
 structures, magnetic and photoluminescence properties.
;
_journal_issue 31
_journal_name_full 'Dalton transactions (Cambridge, England : 2003)'
_journal_page_first 11925
_journal_page_last 11935
_journal_paper_doi 10.1039/c4dt01390e
_journal_volume 43
_journal_year 2014
_chemical_formula_moiety 'C32 H30 Ag2 Cl2 Mn3 N12 O4, 2(C H4 O)'
_chemical_formula_sum 'C34 H38 Ag2 Cl2 Mn3 N12 O6'
_chemical_formula_weight 1162.22
_chemical_name_systematic
; 
 ? 
;
_space_group_IT_number 2
_symmetry_cell_setting triclinic
_symmetry_space_group_name_Hall '-P 1'
_symmetry_space_group_name_H-M 'P -1'
_atom_sites_solution_hydrogens geom
_atom_sites_solution_primary direct
_atom_sites_solution_secondary difmap
_audit_creation_method SHELXL-97
_cell_angle_alpha 90.522(3)
_cell_angle_beta 91.722(3)
_cell_angle_gamma 107.291(3)
_cell_formula_units_Z 1
_cell_length_a 7.6594(5)
_cell_length_b 8.3378(5)
_cell_length_c 18.1442(12)
_cell_measurement_reflns_used 5087
_cell_measurement_temperature 96(2)
_cell_measurement_theta_max 62.86
_cell_measurement_theta_min 2.44
_cell_volume 1105.67(12)
_computing_cell_refinement 'SAINT (Bruker, 2006)'
_computing_data_collection 'APEX2 (Bruker, 2006)'
_computing_data_reduction SAINT
_computing_molecular_graphics 'DIAMOND (Crystal Impact, 2009)'
_computing_structure_refinement 'SHELXL-97 (Sheldrick, 2008)'
_computing_structure_solution 'SHELXS-97 (Sheldrick, 2008)'
_diffrn_ambient_temperature 96(2)
_diffrn_measured_fraction_theta_full 0.960
_diffrn_measured_fraction_theta_max 0.960
_diffrn_radiation_monochromator graphite
_diffrn_radiation_source 'fine-focus sealed tube'
_diffrn_radiation_type CuK\a
_diffrn_radiation_wavelength 1.54178
_diffrn_reflns_av_R_equivalents 0.0379
_diffrn_reflns_av_sigmaI/netI 0.0361
_diffrn_reflns_limit_h_max 8
_diffrn_reflns_limit_h_min -8
_diffrn_reflns_limit_k_max 9
_diffrn_reflns_limit_k_min -9
_diffrn_reflns_limit_l_max 20
_diffrn_reflns_limit_l_min -20
_diffrn_reflns_number 10300
_diffrn_reflns_theta_full 63.50
_diffrn_reflns_theta_max 63.50
_diffrn_reflns_theta_min 2.44
_exptl_absorpt_coefficient_mu 15.345
_exptl_absorpt_correction_T_max 0.2603
_exptl_absorpt_correction_T_min 0.1409
_exptl_absorpt_correction_type multi-scan
_exptl_absorpt_process_details '(<i>SADABS</i>; Sheldrick, 1996)'
_exptl_crystal_colour orange-red
_exptl_crystal_density_diffrn 1.745
_exptl_crystal_density_method 'not measured'
_exptl_crystal_description plate
_exptl_crystal_F_000 577
_exptl_crystal_size_max 0.21
_exptl_crystal_size_mid 0.15
_exptl_crystal_size_min 0.12
_refine_diff_density_max 0.436
_refine_diff_density_min -0.854
_refine_diff_density_rms 0.077
_refine_ls_extinction_method none
_refine_ls_goodness_of_fit_ref 1.021
_refine_ls_hydrogen_treatment mixed
_refine_ls_matrix_type full
_refine_ls_number_parameters 344
_refine_ls_number_reflns 3466
_refine_ls_number_restraints 0
_refine_ls_restrained_S_all 1.021
_refine_ls_R_factor_all 0.0240
_refine_ls_R_factor_gt 0.0230
_refine_ls_shift/su_max 0.002
_refine_ls_shift/su_mean 0.000
_refine_ls_structure_factor_coef Fsqd
_refine_ls_weighting_details 'calc w=1/[\s^2^(Fo^2^)+(0.0287P)^2^+0.9420P] where P=(Fo^2^+2Fc^2^)/3'
_refine_ls_weighting_scheme calc
_refine_ls_wR_factor_gt 0.0590
_refine_ls_wR_factor_ref 0.0596
_reflns_number_gt 3350
_reflns_number_total 3466
_reflns_threshold_expression >2sigma(I)
_cod_data_source_file c4dt01390e2.cif
_cod_data_source_block b226-3-il
_cod_depositor_comments
;
The following automatic conversions were performed:

'_symmetry_cell_setting' value 'Triclinic' changed to 'triclinic'
according to
/usr/data/users/saulius/crontab/automatic-downloads/rss-feeds/RSC/lib/dictionaries/cif_core.dic
dictionary named 'cif_core.dic' version 2.4.2 from 2011-04-26.

Automatic conversion script
Id: cif_fix_values 2281 2013-09-26 08:29:07Z andrius 

 Adding full bibliography for 7031329--7031330.cif.
;
_cod_database_code 7031330

loop_
_symmetry_equiv_pos_as_xyz
'x, y, z'
'-x, -y, -z'

loop_
_atom_site_label
_atom_site_type_symbol
_atom_site_fract_x
_atom_site_fract_y
_atom_site_fract_z
_atom_site_U_iso_or_equiv
_atom_site_adp_type
_atom_site_occupancy
_atom_site_symmetry_multiplicity
_atom_site_calc_flag
_atom_site_refinement_flags
Ag1 Ag 1.47010(2) 1.32242(2) 0.284138(9) 0.01585(8) Uani 1 1 d .
Mn1 Mn 0.79420(5) 1.18123(5) 0.16651(2) 0.01162(11) Uani 1 1 d .
Mn2 Mn 2.0000 1.5000 0.5000 0.00982(13) Uani 1 2 d S
Cl1 Cl 0.68861(9) 1.41766(7) 0.15749(3) 0.02026(15) Uani 1 1 d .
O1 O 0.6452(2) 1.0558(2) 0.25920(9) 0.0140(4) Uani 1 1 d .
O1M O 2.0732(3) 1.2721(2) 0.47297(11) 0.0169(4) Uani 1 1 d .
O2M O 0.8814(3) 1.0472(2) 0.37457(11) 0.0219(4) Uani 1 1 d .
N1 N 1.7777(3) 1.4196(3) 0.41596(12) 0.0173(5) Uani 1 1 d .
N2 N 1.0655(3) 1.2284(3) 0.20755(12) 0.0166(5) Uani 1 1 d .
N3 N 0.8487(3) 1.1495(3) 0.04597(11) 0.0140(5) Uani 1 1 d .
N4 N 0.6227(3) 0.9367(2) 0.12831(11) 0.0129(4) Uani 1 1 d .
N5 N 0.5074(3) 0.8341(3) 0.17783(11) 0.0140(5) Uani 1 1 d .
N6 N 0.1923(3) 0.6413(2) 0.41261(11) 0.0129(4) Uani 1 1 d .
C1 C 1.6692(4) 1.3880(3) 0.36938(14) 0.0164(6) Uani 1 1 d .
C2 C 1.2096(4) 1.2541(3) 0.23265(14) 0.0170(6) Uani 1 1 d .
C3 C 0.9578(4) 1.2664(3) 0.00456(15) 0.0173(6) Uani 1 1 d .
C4 C 0.9703(4) 1.2466(3) -0.07081(16) 0.0207(6) Uani 1 1 d .
C5 C 0.8657(4) 1.0994(3) -0.10471(16) 0.0190(6) Uani 1 1 d .
C6 C 0.7533(4) 0.9744(3) -0.06225(14) 0.0165(6) Uani 1 1 d .
C7 C 0.7472(3) 1.0035(3) 0.01271(14) 0.0130(5) Uani 1 1 d .
C8 C 0.6263(3) 0.8807(3) 0.06225(14) 0.0129(5) Uani 1 1 d .
C9 C 0.5315(3) 0.9114(3) 0.24266(14) 0.0125(5) Uani 1 1 d .
C10 C 0.4109(3) 0.8179(3) 0.30150(14) 0.0133(5) Uani 1 1 d .
C11 C 0.2810(4) 0.6648(3) 0.28661(15) 0.0164(6) Uani 1 1 d .
C12 C 0.1746(4) 0.5814(3) 0.34324(15) 0.0178(6) Uani 1 1 d .
C13 C 0.3192(4) 0.7900(3) 0.42649(15) 0.0159(5) Uani 1 1 d .
C14 C 0.4298(4) 0.8817(3) 0.37346(14) 0.0159(5) Uani 1 1 d .
C15 C 0.5221(4) 0.7087(3) 0.03509(16) 0.0179(6) Uani 1 1 d .
C1M C 2.2521(4) 1.2505(4) 0.47797(18) 0.0251(6) Uani 1 1 d .
C2M C 0.9321(5) 0.9055(4) 0.34970(19) 0.0274(7) Uani 1 1 d .
H3 H 1.031(4) 1.370(4) 0.0297(15) 0.014(7) Uiso 1 1 d .
H4 H 1.040(5) 1.319(4) -0.0945(19) 0.030(9) Uiso 1 1 d .
H5 H 0.874(4) 1.085(3) -0.1577(17) 0.015(7) Uiso 1 1 d .
H6 H 0.680(4) 0.875(4) -0.0861(16) 0.016(7) Uiso 1 1 d .
H11 H 0.264(4) 0.615(4) 0.2390(17) 0.020(7) Uiso 1 1 d .
H12 H 0.081(5) 0.480(4) 0.3345(17) 0.030(8) Uiso 1 1 d .
H13 H 0.329(4) 0.829(3) 0.4723(17) 0.015(7) Uiso 1 1 d .
H14 H 0.520(4) 0.990(4) 0.3861(18) 0.030(8) Uiso 1 1 d .
H15A H 0.449(5) 0.710(4) -0.005(2) 0.038(10) Uiso 1 1 d .
H15B H 0.448(6) 0.650(5) 0.072(2) 0.055(11) Uiso 1 1 d .
H15C H 0.598(6) 0.649(5) 0.020(2) 0.062(13) Uiso 1 1 d .
H1M H 2.022(4) 1.214(4) 0.4467(17) 0.011(9) Uiso 1 1 d .
H1MA H 2.340(6) 1.354(6) 0.506(3) 0.075(14) Uiso 1 1 d .
H1MB H 2.250(6) 1.147(6) 0.494(3) 0.067(14) Uiso 1 1 d .
H1MC H 2.309(5) 1.257(4) 0.430(2) 0.043(10) Uiso 1 1 d .
H2M H 0.822(5) 1.065(4) 0.3466(19) 0.021(9) Uiso 1 1 d .
H2MA H 0.830(6) 0.816(5) 0.332(2) 0.061(12) Uiso 1 1 d .
H2MB H 0.975(5) 0.859(5) 0.392(2) 0.050(11) Uiso 1 1 d .
H2MC H 1.014(5) 0.926(4) 0.311(2) 0.043(10) Uiso 1 1 d .

loop_
_atom_site_aniso_label
_atom_site_aniso_U_11
_atom_site_aniso_U_22
_atom_site_aniso_U_33
_atom_site_aniso_U_23
_atom_site_aniso_U_13
_atom_site_aniso_U_12
Ag1 0.01247(12) 0.02088(12) 0.01262(12) -0.00035(8) -0.00390(8) 0.00300(8)
Mn1 0.0111(2) 0.0115(2) 0.0106(2) 0.00330(15) -0.00027(16) 0.00083(16)
Mn2 0.0096(3) 0.0121(3) 0.0065(3) 0.0037(2) -0.0001(2) 0.0011(2)
Cl1 0.0262(4) 0.0179(3) 0.0191(3) 0.0091(2) 0.0077(3) 0.0094(3)
O1 0.0147(9) 0.0116(8) 0.0134(9) 0.0045(7) 0.0004(7) 0.0005(7)
O1M 0.0162(10) 0.0170(9) 0.0175(10) -0.0016(8) -0.0032(8) 0.0055(8)
O2M 0.0266(11) 0.0233(10) 0.0180(11) 0.0003(8) -0.0077(9) 0.0115(9)
N1 0.0174(12) 0.0206(11) 0.0133(12) 0.0052(9) 0.0007(10) 0.0045(9)
N2 0.0148(13) 0.0172(11) 0.0165(12) -0.0004(9) -0.0013(10) 0.0028(9)
N3 0.0128(11) 0.0159(10) 0.0138(11) 0.0036(8) 0.0002(9) 0.0050(9)
N4 0.0138(11) 0.0137(10) 0.0108(11) 0.0040(8) 0.0008(8) 0.0030(9)
N5 0.0146(11) 0.0141(10) 0.0113(11) 0.0051(8) 0.0032(8) 0.0011(9)
N6 0.0132(11) 0.0116(10) 0.0135(11) 0.0047(8) 0.0017(8) 0.0028(9)
C1 0.0151(14) 0.0212(13) 0.0118(14) 0.0031(10) 0.0035(11) 0.0034(11)
C2 0.0178(16) 0.0184(13) 0.0134(13) 0.0007(10) 0.0016(11) 0.0032(11)
C3 0.0134(14) 0.0167(13) 0.0218(15) 0.0049(11) 0.0031(11) 0.0039(11)
C4 0.0216(16) 0.0205(14) 0.0211(15) 0.0139(12) 0.0096(12) 0.0067(12)
C5 0.0216(15) 0.0255(14) 0.0140(14) 0.0076(11) 0.0066(11) 0.0126(12)
C6 0.0185(15) 0.0177(13) 0.0159(14) 0.0028(11) 0.0029(11) 0.0091(12)
C7 0.0135(13) 0.0148(12) 0.0131(13) 0.0032(10) 0.0000(10) 0.0077(10)
C8 0.0124(13) 0.0149(12) 0.0118(13) 0.0049(10) -0.0001(10) 0.0047(10)
C9 0.0131(13) 0.0124(12) 0.0131(13) 0.0038(10) -0.0021(10) 0.0058(10)
C10 0.0131(13) 0.0146(12) 0.0127(13) 0.0054(10) 0.0004(10) 0.0049(10)
C11 0.0214(15) 0.0137(12) 0.0118(14) 0.0018(10) 0.0028(11) 0.0014(11)
C12 0.0192(15) 0.0159(13) 0.0145(14) 0.0012(10) 0.0027(11) -0.0008(12)
C13 0.0168(14) 0.0188(13) 0.0101(14) 0.0018(10) -0.0008(11) 0.0026(11)
C14 0.0157(14) 0.0140(12) 0.0158(14) 0.0028(10) -0.0014(11) 0.0013(11)
C15 0.0212(15) 0.0159(13) 0.0146(15) 0.0025(11) 0.0009(12) 0.0025(12)
C1M 0.0187(16) 0.0322(17) 0.0281(18) 0.0005(14) 0.0033(13) 0.0129(13)
C2M 0.0357(19) 0.0238(16) 0.0259(17) 0.0038(13) -0.0005(15) 0.0139(15)

loop_
_atom_type_symbol
_atom_type_description
_atom_type_scat_dispersion_real
_atom_type_scat_dispersion_imag
_atom_type_scat_source
C C 0.0181 0.0091 'International Tables Vol C Tables 4.2.6.8 and 6.1.1.4'
H H 0.0000 0.0000 'International Tables Vol C Tables 4.2.6.8 and 6.1.1.4'
N N 0.0311 0.0180 'International Tables Vol C Tables 4.2.6.8 and 6.1.1.4'
O O 0.0492 0.0322 'International Tables Vol C Tables 4.2.6.8 and 6.1.1.4'
Cl Cl 0.3639 0.7018 'International Tables Vol C Tables 4.2.6.8 and 6.1.1.4'
Mn Mn -0.5299 2.8052 'International Tables Vol C Tables 4.2.6.8 and 6.1.1.4'
Ag Ag 0.1306 4.2820 'International Tables Vol C Tables 4.2.6.8 and 6.1.1.4'

loop_
_geom_angle_atom_site_label_1
_geom_angle_atom_site_label_2
_geom_angle_atom_site_label_3
_geom_angle
_geom_angle_site_symmetry_1
_geom_angle_site_symmetry_3
C1 Ag1 C2 158.50(10) . .
C1 Ag1 Cl1 101.30(7) . 1_655
C2 Ag1 Cl1 99.49(7) . 1_655
N2 Mn1 O1 100.49(8) . 1
N2 Mn1 O1 100.49(8) . .
O1 Mn1 O1 0.00(13) 1 .
N2 Mn1 N4 123.91(8) . .
O1 Mn1 N4 72.16(7) 1 .
O1 Mn1 N4 72.16(7) . .
N2 Mn1 N3 97.38(8) . .
O1 Mn1 N3 143.84(7) 1 .
O1 Mn1 N3 143.84(7) . .
N4 Mn1 N3 71.77(8) . .
N2 Mn1 Cl1 115.55(6) . .
O1 Mn1 Cl1 101.30(5) 1 .
O1 Mn1 Cl1 101.30(5) . .
N4 Mn1 Cl1 120.46(6) . .
N3 Mn1 Cl1 98.88(6) . .
O1M Mn2 O1M 179.999(1) . 2_986
O1M Mn2 N1 92.26(8) . 2_986
O1M Mn2 N1 87.74(8) 2_986 2_986
O1M Mn2 N1 87.74(8) . .
O1M Mn2 N1 92.26(8) 2_986 .
N1 Mn2 N1 179.999(2) 2_986 .
O1M Mn2 N6 90.30(7) . 2_776
O1M Mn2 N6 89.70(7) 2_986 2_776
N1 Mn2 N6 89.97(8) 2_986 2_776
N1 Mn2 N6 90.03(8) . 2_776
O1M Mn2 N6 89.70(7) . 1_765
O1M Mn2 N6 90.30(7) 2_986 1_765
N1 Mn2 N6 90.03(8) 2_986 1_765
N1 Mn2 N6 89.97(8) . 1_765
N6 Mn2 N6 180.000(1) 2_776 1_765
Mn1 Cl1 Ag1 91.77(2) . 1_455
C9 O1 Mn1 113.76(15) . .
C1M O1M Mn2 126.96(18) . .
C1M O1M H1M 108(3) . .
Mn2 O1M H1M 120(3) . .
C2M O2M H2M 107(3) . .
C1 N1 Mn2 174.9(2) . .
C2 N2 Mn1 177.1(2) . .
C3 N3 C7 118.3(2) . .
C3 N3 Mn1 125.64(18) . .
C7 N3 Mn1 115.74(16) . .
C8 N4 N5 118.6(2) . .
C8 N4 Mn1 122.78(16) . .
N5 N4 Mn1 118.58(15) . .
C9 N5 N4 108.8(2) . .
C12 N6 C13 117.1(2) . .
C12 N6 Mn2 120.03(17) . 1_345
C13 N6 Mn2 122.72(17) . 1_345
N1 C1 Ag1 178.2(2) . .
N2 C2 Ag1 174.2(2) . .
N3 C3 C4 123.0(3) . .
N3 C3 H3 117.0(16) . .
C4 C3 H3 120.0(16) . .
C5 C4 C3 118.6(3) . .
C5 C4 H4 121(2) . .
C3 C4 H4 121(2) . .
C4 C5 C6 119.2(3) . .
C4 C5 H5 119.1(16) . .
C6 C5 H5 121.6(16) . .
C7 C6 C5 118.8(3) . .
C7 C6 H6 122.5(17) . .
C5 C6 H6 118.6(17) . .
N3 C7 C6 121.9(2) . .
N3 C7 C8 115.2(2) . .
C6 C7 C8 122.9(2) . .
N4 C8 C7 114.2(2) . .
N4 C8 C15 124.8(2) . .
C7 C8 C15 121.0(2) . .
O1 C9 N5 126.6(2) 1 .
O1 C9 N5 126.6(2) . .
O1 C9 C10 118.5(2) 1 .
O1 C9 C10 118.5(2) . .
N5 C9 C10 114.9(2) . .
C11 C10 C14 118.1(2) . .
C11 C10 C9 121.4(2) . .
C14 C10 C9 120.5(2) . .
C10 C11 C12 119.3(2) . .
C10 C11 H11 121.5(18) . .
C12 C11 H11 119.2(18) . .
N6 C12 C11 123.1(2) . .
N6 C12 H12 115(2) . .
C11 C12 H12 122(2) . .
N6 C13 C14 123.6(2) . .
N6 C13 H13 116.5(18) . .
C14 C13 H13 119.9(19) . .
C13 C14 C10 118.9(2) . .
C13 C14 H14 120.7(19) . .
C10 C14 H14 120.5(19) . .
C8 C15 H15A 112(2) . .
C8 C15 H15B 110(2) . .
H15A C15 H15B 107(3) . .
C8 C15 H15C 112(3) . .
H15A C15 H15C 105(3) . .
H15B C15 H15C 109(3) . .
O1M C1M H1MA 108(3) . .
O1M C1M H1MB 113(3) . .
H1MA C1M H1MB 117(4) . .
O1M C1M H1MC 113(2) . .
H1MA C1M H1MC 102(3) . .
H1MB C1M H1MC 104(3) . .
O2M C2M H2MA 112(3) . .
O2M C2M H2MB 107(2) . .
H2MA C2M H2MB 103(3) . .
O2M C2M H2MC 115(2) . .
H2MA C2M H2MC 105(3) . .
H2MB C2M H2MC 113(3) . .

loop_
_geom_bond_atom_site_label_1
_geom_bond_atom_site_label_2
_geom_bond_distance
_geom_bond_site_symmetry_2
Ag1 C1 2.089(3) .
Ag1 C2 2.093(3) .
Ag1 Cl1 2.8612(7) 1_655
Mn1 N2 2.108(2) .
Mn1 O1 2.1592(17) 1
Mn1 O1 2.1592(17) .
Mn1 N4 2.166(2) .
Mn1 N3 2.267(2) .
Mn1 Cl1 2.3480(7) .
Mn2 O1M 2.1904(19) .
Mn2 O1M 2.1904(19) 2_986
Mn2 N1 2.195(2) 2_986
Mn2 N1 2.195(2) .
Mn2 N6 2.283(2) 2_776
Mn2 N6 2.283(2) 1_765
Cl1 Ag1 2.8612(7) 1_455
O1 C9 1.286(3) .
O1M C1M 1.435(3) .
O1M H1M 0.70(3) .
O2M C2M 1.422(4) .
O2M H2M 0.71(3) .
N1 C1 1.139(4) .
N2 C2 1.140(4) .
N3 C3 1.334(3) .
N3 C7 1.359(3) .
N4 C8 1.286(3) .
N4 N5 1.390(3) .
N5 C9 1.317(3) .
N6 C12 1.338(3) .
N6 C13 1.345(3) .
N6 Mn2 2.283(2) 1_345
C3 C4 1.386(4) .
C3 H3 0.98(3) .
C4 C5 1.378(4) .
C4 H4 0.81(3) .
C5 C6 1.394(4) .
C5 H5 0.97(3) .
C6 C7 1.384(4) .
C6 H6 0.94(3) .
C7 C8 1.489(3) .
C8 C15 1.490(4) .
C9 O1 1.286(3) 1
C9 C10 1.499(3) .
C10 C11 1.384(4) .
C10 C14 1.393(4) .
C11 C12 1.389(4) .
C11 H11 0.94(3) .
C12 H12 0.94(3) .
C13 C14 1.380(4) .
C13 H13 0.88(3) .
C14 H14 0.98(3) .
C15 H15A 0.91(4) .
C15 H15B 0.93(4) .
C15 H15C 0.92(5) .
C1M H1MA 1.05(5) .
C1M H1MB 0.91(5) .
C1M H1MC 0.97(4) .
C2M H2MA 0.95(4) .
C2M H2MB 0.95(4) .
C2M H2MC 0.94(4) .

loop_
_geom_hbond_atom_site_label_D
_geom_hbond_atom_site_label_H
_geom_hbond_atom_site_label_A
_geom_hbond_distance_DH
_geom_hbond_distance_HA
_geom_hbond_distance_DA
_geom_hbond_angle_DHA
_geom_hbond_site_symmetry_A
O1M H1M O2M 0.70(3) 1.95(3) 2.647(3) 178(3) 1_655
O2M H2M O1 0.71(3) 2.04(4) 2.741(3) 166(3) 1
